data_7203829
loop_
_publ_author_name
'P\"aiv\"asaari, Jani'
'Dezelah, IV, Charles L.'
'Back, Dwayne'
'El-Kaderi, Hani M.'
'Heeg, Mary Jane'
'Putkonen, Matti'
'Niinist\"o, Lauri'
'Winter, Charles H.'

_publ_section_title
;
 Synthesis, structure and properties of volatile lanthanide complexes
 containing amidinate ligands: application for Er2O3 thin film growth
 by atomic layer deposition
;
_journal_issue 39
_journal_name_full 'Journal of Materials Chemistry'
_journal_page_first 4224
_journal_paper_doi 10.1039/b507351k
_journal_volume 15
_journal_year 2005
_chemical_formula_sum 'C30 H63 N6 Nd'
_chemical_formula_weight 652.10
_chemical_name_systematic
;
?
;
_space_group_IT_number 15
_symmetry_cell_setting monoclinic
_symmetry_space_group_name_Hall '-C 2yc'
_symmetry_space_group_name_H-M 'C 1 2/c 1'
_atom_sites_solution_hydrogens geom
_atom_sites_solution_primary direct
_atom_sites_solution_secondary difmap
_audit_creation_method SHELXL-97
_cell_angle_alpha 90.00
_cell_angle_beta 116.5880(10)
_cell_angle_gamma 90.00
_cell_formula_units_Z 4
_cell_length_a 17.2186(11)
_cell_length_b 11.8892(7)
_cell_length_c 19.2018(12)
_cell_measurement_reflns_used 6837
_cell_measurement_temperature 295(2)
_cell_measurement_theta_max 27.5
_cell_measurement_theta_min 2.5
_cell_volume 3515.2(4)
_computing_cell_refinement 'Bruker SAINT'
_computing_data_collection 'Bruker SMART'
_computing_data_reduction 'Bruker SAINT'
_computing_molecular_graphics SHELXTL-Plus
_computing_publication_material SHELXL-97
_computing_structure_refinement 'SHELXL-97 (Sheldrick, 1997)'
_computing_structure_solution 'SHELXS-97 (Sheldrick, 1990)'
_diffrn_ambient_temperature 295(2)
_diffrn_measured_fraction_theta_full 0.944
_diffrn_measured_fraction_theta_max 0.944
_diffrn_measurement_method 'SMART CCD'
_diffrn_radiation_monochromator graphite
_diffrn_radiation_source 'fine-focus sealed tube'
_diffrn_radiation_type MoK\a
_diffrn_radiation_wavelength 0.71073
_diffrn_reflns_av_R_equivalents 0.024
_diffrn_reflns_av_sigmaI/netI 0.0330
_diffrn_reflns_limit_h_max 19
_diffrn_reflns_limit_h_min -22
_diffrn_reflns_limit_k_max 15
_diffrn_reflns_limit_k_min 0
_diffrn_reflns_limit_l_max 18
_diffrn_reflns_limit_l_min -24
_diffrn_reflns_number 24924
_diffrn_reflns_theta_full 28.30
_diffrn_reflns_theta_max 28.30
_diffrn_reflns_theta_min 2.16
_exptl_absorpt_coefficient_mu 1.502
_exptl_absorpt_correction_T_max 0.7532
_exptl_absorpt_correction_T_min 0.5848
_exptl_absorpt_correction_type multi-scan
_exptl_crystal_colour blue
_exptl_crystal_density_diffrn 1.232
_exptl_crystal_density_method 'not measured'
_exptl_crystal_description rods
_exptl_crystal_F_000 1380
_exptl_crystal_size_max 0.40
_exptl_crystal_size_mid 0.20
_exptl_crystal_size_min 0.20
_refine_diff_density_max 0.734
_refine_diff_density_min -0.493
_refine_diff_density_rms 0.052
_refine_ls_extinction_method none
_refine_ls_goodness_of_fit_ref 0.941
_refine_ls_hydrogen_treatment mixed
_refine_ls_matrix_type full
_refine_ls_number_parameters 180
_refine_ls_number_reflns 4115
_refine_ls_number_restraints 0
_refine_ls_restrained_S_all 0.941
_refine_ls_R_factor_all 0.0319
_refine_ls_R_factor_gt 0.0236
_refine_ls_shift/su_max 0.004
_refine_ls_shift/su_mean 0.000
_refine_ls_structure_factor_coef Fsqd
_refine_ls_weighting_details 'calc w=1/[\s^2^(Fo^2^)+(0.0280P)^2^+0.0000P] where P=(Fo^2^+2Fc^2^)/3'
_refine_ls_weighting_scheme calc
_refine_ls_wR_factor_gt 0.0495
_refine_ls_wR_factor_ref 0.0504
_reflns_number_gt 3456
_reflns_number_total 4115
_reflns_threshold_expression >2sigma(I)
_cod_data_source_file b507351k.txt
_cod_data_source_block niod
_cod_depositor_comments
;
The following automatic conversions were performed:
'_exptl_absorpt_correction_type' value 'Multi-scan' changed to
'multi-scan' according to
'/home/saulius/struct/CIF-dictionaries/cif_core.dic' dictionary named
'cif_core.dic' version 2.4.1 from 2010-06-29.

Automatic conversion script
Id: cif_fix_enum 1527 2010-12-29 10:47:43Z saulius 
;
_cod_original_sg_symbol_H-M C2/c
_cod_database_code 7203829

loop_
_symmetry_equiv_pos_as_xyz
'x, y, z'
'x, -y, z+1/2'
'x+1/2, y+1/2, z'
'x+1/2, -y+1/2, z+1/2'
'-x, -y, -z'
'-x, y, -z-1/2'
'-x+1/2, -y+1/2, -z'
'-x+1/2, y+1/2, -z-1/2'

loop_
_atom_site_label
_atom_site_type_symbol
_atom_site_fract_x
_atom_site_fract_y
_atom_site_fract_z
_atom_site_U_iso_or_equiv
_atom_site_adp_type
_atom_site_occupancy
_atom_site_symmetry_multiplicity
_atom_site_calc_flag
_atom_site_refinement_flags
_atom_site_disorder_assembly
_atom_site_disorder_group
Nd1 Nd 0.5000 0.665313(13) 0.7500 0.03809(6) Uani 1 2 d S . .
N1 N 0.46345(11) 0.47888(14) 0.68548(9) 0.0450(4) Uani 1 1 d . . .
C1 C 0.42452(15) 0.43700(19) 0.60455(12) 0.0514(5) Uani 1 1 d . . .
C2 C 0.5000 0.4182(2) 0.7500 0.0438(7) Uani 1 2 d S . .
C3 C 0.34219(18) 0.3674(2) 0.58253(16) 0.0769(8) Uani 1 1 d . . .
H3A H 0.3571 0.2966 0.6093 0.092 Uiso 1 1 calc R . .
H3B H 0.3145 0.3545 0.5273 0.092 Uiso 1 1 calc R . .
H3C H 0.3032 0.4074 0.5971 0.092 Uiso 1 1 calc R . .
C4 C 0.39839(19) 0.5419(2) 0.55491(13) 0.0708(8) Uani 1 1 d . . .
H4A H 0.3558 0.5825 0.5643 0.085 Uiso 1 1 calc R . .
H4B H 0.3743 0.5213 0.5009 0.085 Uiso 1 1 calc R . .
H4C H 0.4485 0.5886 0.5680 0.085 Uiso 1 1 calc R . .
C5 C 0.48958(19) 0.3733(3) 0.58512(16) 0.0758(8) Uani 1 1 d . . .
H5A H 0.5428 0.4151 0.6037 0.091 Uiso 1 1 calc R . .
H5B H 0.4659 0.3639 0.5297 0.091 Uiso 1 1 calc R . .
H5C H 0.5009 0.3008 0.6097 0.091 Uiso 1 1 calc R . .
C6 C 0.5000 0.2908(3) 0.7500 0.0626(9) Uani 1 2 d S . .
H6A H 0.5533 0.2638 0.7913 0.075 Uiso 0.50 1 calc PR . .
H6B H 0.4949 0.2638 0.7010 0.075 Uiso 0.50 1 calc PR . .
H6C H 0.4518 0.2638 0.7577 0.075 Uiso 0.50 1 calc PR . .
N2 N 0.50991(12) 0.80460(15) 0.84993(10) 0.0513(5) Uani 1 1 d . . .
N3 N 0.38441(11) 0.71439(15) 0.78713(10) 0.0482(4) Uani 1 1 d . . .
C7 C 0.57366(17) 0.8881(2) 0.90058(14) 0.0626(7) Uani 1 1 d . . .
C8 C 0.43071(15) 0.78815(18) 0.84267(12) 0.0476(5) Uani 1 1 d . . .
C9 C 0.29678(14) 0.6732(2) 0.76783(14) 0.0536(5) Uani 1 1 d . . .
C10 C 0.6032(2) 0.8695(3) 0.98712(15) 0.0858(9) Uani 1 1 d . . .
H10A H 0.5561 0.8853 0.9994 0.103 Uiso 1 1 calc R . .
H10B H 0.6510 0.9187 1.0165 0.103 Uiso 1 1 calc R . .
H10C H 0.6213 0.7928 1.0001 0.103 Uiso 1 1 calc R . .
C11 C 0.6525(2) 0.8712(3) 0.8862(2) 0.0968(11) Uani 1 1 d . . .
H11A H 0.6726 0.7951 0.8985 0.116 Uiso 1 1 calc R . .
H11B H 0.6978 0.9219 0.9185 0.116 Uiso 1 1 calc R . .
H11C H 0.6372 0.8860 0.8324 0.116 Uiso 1 1 calc R . .
C12 C 0.5422(3) 1.0095(2) 0.8785(2) 0.1040(11) Uani 1 1 d . . .
H12A H 0.5218 1.0196 0.8235 0.125 Uiso 1 1 calc R . .
H12B H 0.5894 1.0603 0.9062 0.125 Uiso 1 1 calc R . .
H12C H 0.4959 1.0244 0.8920 0.125 Uiso 1 1 calc R . .
C13 C 0.39544(19) 0.8450(2) 0.89314(16) 0.0730(8) Uani 1 1 d . . .
H13A H 0.4148 0.8052 0.9415 0.088 Uiso 1 1 calc R . .
H13B H 0.3331 0.8448 0.8667 0.088 Uiso 1 1 calc R . .
H13C H 0.4160 0.9212 0.9032 0.088 Uiso 1 1 calc R . .
C14 C 0.27861(18) 0.5860(3) 0.70447(17) 0.0776(8) Uani 1 1 d . . .
H14A H 0.2826 0.6207 0.6610 0.093 Uiso 1 1 calc R . .
H14B H 0.2213 0.5560 0.6878 0.093 Uiso 1 1 calc R . .
H14C H 0.3204 0.5264 0.7246 0.093 Uiso 1 1 calc R . .
C15 C 0.2899(2) 0.6139(3) 0.83537(18) 0.0874(9) Uani 1 1 d . . .
H15A H 0.3371 0.5617 0.8592 0.105 Uiso 1 1 calc R . .
H15B H 0.2358 0.5741 0.8162 0.105 Uiso 1 1 calc R . .
H15C H 0.2926 0.6686 0.8731 0.105 Uiso 1 1 calc R . .
C16 C 0.22677(17) 0.7636(3) 0.73324(18) 0.0847(9) Uani 1 1 d . . .
H16A H 0.2326 0.8165 0.7731 0.102 Uiso 1 1 calc R . .
H16B H 0.1705 0.7291 0.7127 0.102 Uiso 1 1 calc R . .
H16C H 0.2333 0.8021 0.6922 0.102 Uiso 1 1 calc R . .

loop_
_atom_site_aniso_label
_atom_site_aniso_U_11
_atom_site_aniso_U_22
_atom_site_aniso_U_33
_atom_site_aniso_U_23
_atom_site_aniso_U_13
_atom_site_aniso_U_12
Nd1 0.04714(10) 0.03147(8) 0.03938(8) 0.000 0.02266(6) 0.000
N1 0.0556(10) 0.0361(9) 0.0415(9) -0.0031(7) 0.0200(8) -0.0021(8)
C1 0.0610(14) 0.0481(12) 0.0459(12) -0.0115(10) 0.0247(10) -0.0066(11)
C2 0.0461(16) 0.0350(15) 0.0600(18) 0.000 0.0323(14) 0.000
C3 0.0759(18) 0.085(2) 0.0662(16) -0.0239(14) 0.0285(14) -0.0273(15)
C4 0.094(2) 0.0662(17) 0.0430(12) -0.0091(12) 0.0227(13) -0.0034(14)
C5 0.0849(19) 0.0834(19) 0.0702(17) -0.0216(15) 0.0444(15) 0.0004(16)
C6 0.082(3) 0.0387(17) 0.073(2) 0.000 0.039(2) 0.000
N2 0.0590(12) 0.0465(10) 0.0490(10) -0.0123(8) 0.0247(9) -0.0067(9)
N3 0.0498(10) 0.0451(10) 0.0533(10) -0.0040(8) 0.0264(8) 0.0012(8)
C7 0.0771(17) 0.0518(14) 0.0569(14) -0.0188(12) 0.0280(13) -0.0156(13)
C8 0.0598(14) 0.0395(11) 0.0464(11) 0.0022(9) 0.0264(10) 0.0092(10)
C9 0.0478(12) 0.0552(14) 0.0631(13) 0.0030(12) 0.0295(10) 0.0056(12)
C10 0.096(2) 0.088(2) 0.0574(15) -0.0247(15) 0.0205(15) -0.0133(17)
C11 0.091(2) 0.111(2) 0.094(2) -0.049(2) 0.0461(18) -0.050(2)
C12 0.146(3) 0.0522(17) 0.096(2) -0.0113(17) 0.038(2) -0.018(2)
C13 0.0810(18) 0.0758(19) 0.0682(15) -0.0185(14) 0.0389(13) 0.0117(15)
C14 0.0612(16) 0.079(2) 0.096(2) -0.0228(17) 0.0382(15) -0.0191(15)
C15 0.089(2) 0.093(2) 0.097(2) 0.0174(19) 0.0564(18) -0.0072(18)
C16 0.0581(17) 0.087(2) 0.108(2) 0.0064(18) 0.0354(16) 0.0177(16)

loop_
_atom_type_symbol
_atom_type_description
_atom_type_scat_dispersion_real
_atom_type_scat_dispersion_imag
_atom_type_scat_source
C C 0.0033 0.0016 'International Tables Vol C Tables 4.2.6.8 and 6.1.1.4'
H H 0.0000 0.0000 'International Tables Vol C Tables 4.2.6.8 and 6.1.1.4'
N N 0.0061 0.0033 'International Tables Vol C Tables 4.2.6.8 and 6.1.1.4'
Nd Nd -0.1943 3.0179 'International Tables Vol C Tables 4.2.6.8 and 6.1.1.4'

loop_
_geom_angle_atom_site_label_1
_geom_angle_atom_site_label_2
_geom_angle_atom_site_label_3
_geom_angle
_geom_angle_site_symmetry_1
_geom_angle_site_symmetry_3
_geom_angle_publ_flag
N3 Nd1 N3 152.62(9) 6_657 . ?
N3 Nd1 N1 97.14(6) 6_657 . ?
N3 Nd1 N1 107.39(6) . . ?
N3 Nd1 N1 107.39(6) 6_657 6_657 ?
N3 Nd1 N1 97.14(6) . 6_657 ?
N1 Nd1 N1 53.22(7) . 6_657 ?
N3 Nd1 N2 106.29(6) 6_657 . ?
N3 Nd1 N2 53.39(6) . . ?
N1 Nd1 N2 153.78(6) . . ?
N1 Nd1 N2 107.22(6) 6_657 . ?
N3 Nd1 N2 53.39(6) 6_657 6_657 ?
N3 Nd1 N2 106.29(6) . 6_657 ?
N1 Nd1 N2 107.22(6) . 6_657 ?
N1 Nd1 N2 153.78(6) 6_657 6_657 ?
N2 Nd1 N2 96.29(9) . 6_657 ?
C2 N1 C1 127.09(18) . . ?
C2 N1 Nd1 96.38(13) . . ?
C1 N1 Nd1 136.19(13) . . ?
N1 C1 C4 104.62(17) . . ?
N1 C1 C3 113.7(2) . . ?
C4 C1 C3 107.1(2) . . ?
N1 C1 C5 112.74(19) . . ?
C4 C1 C5 107.4(2) . . ?
C3 C1 C5 110.7(2) . . ?
N1 C2 N1 114.0(2) 6_657 . ?
N1 C2 C6 122.99(12) 6_657 . ?
N1 C2 C6 122.99(12) . . ?
N1 C2 Nd1 57.01(12) 6_657 . ?
N1 C2 Nd1 57.01(12) . . ?
C6 C2 Nd1 180.000(1) . . ?
C8 N2 C7 126.6(2) . . ?
C8 N2 Nd1 96.26(13) . . ?
C7 N2 Nd1 137.00(16) . . ?
C8 N3 C9 126.88(19) . . ?
C8 N3 Nd1 96.64(14) . . ?
C9 N3 Nd1 136.04(14) . . ?
N2 C7 C11 104.7(2) . . ?
N2 C7 C10 114.1(2) . . ?
C11 C7 C10 106.9(3) . . ?
N2 C7 C12 112.6(2) . . ?
C11 C7 C12 108.0(3) . . ?
C10 C7 C12 110.1(2) . . ?
N2 C8 N3 113.62(19) . . ?
N2 C8 C13 123.8(2) . . ?
N3 C8 C13 122.5(2) . . ?
N2 C8 Nd1 57.16(11) . . ?
N3 C8 Nd1 56.52(11) . . ?
C13 C8 Nd1 176.56(17) . . ?
N3 C9 C14 104.46(19) . . ?
N3 C9 C15 113.7(2) . . ?
C14 C9 C15 107.4(2) . . ?
N3 C9 C16 113.4(2) . . ?
C14 C9 C16 107.0(2) . . ?
C15 C9 C16 110.4(2) . . ?

loop_
_geom_bond_atom_site_label_1
_geom_bond_atom_site_label_2
_geom_bond_distance
_geom_bond_site_symmetry_2
_geom_bond_publ_flag
Nd1 N3 2.4658(18) 6_657 ?
Nd1 N3 2.4658(18) . ?
Nd1 N1 2.4791(16) . ?
Nd1 N1 2.4791(16) 6_657 ?
Nd1 N2 2.4820(17) . ?
Nd1 N2 2.4820(17) 6_657 ?
N1 C2 1.324(2) . ?
N1 C1 1.476(3) . ?
C1 C4 1.511(3) . ?
C1 C3 1.529(3) . ?
C1 C5 1.531(3) . ?
C2 N1 1.324(2) 6_657 ?
C2 C6 1.516(4) . ?
N2 C8 1.322(3) . ?
N2 C7 1.477(3) . ?
N3 C8 1.334(3) . ?
N3 C9 1.467(3) . ?
C7 C11 1.516(4) . ?
C7 C10 1.521(4) . ?
C7 C12 1.533(4) . ?
C8 C13 1.514(3) . ?
C9 C14 1.520(3) . ?
C9 C15 1.527(4) . ?
C9 C16 1.527(3) . ?
